data_2105261
loop_
_publ_author_name
'Garc\'ia-Tu\~n\'on, Esther'
'Dacu\~na, Bruno'
'Zaragoza, Guillermo'
'Franco, Jaime'
'Guiti\'an, Francisco'

_publ_section_title
;
 Cl--OH ion-exchanging process in chlorapatite
 (Ca~5~(PO~4~)~3~Cl~<i>x~</i>(OH)~1{-~<i>x</i>}) -- a deep insight
;
_journal_coeditor_code ZB5021
_journal_issue 5
_journal_name_full 'Acta Crystallographica Section B'
_journal_page_first 467
_journal_page_last 479
_journal_paper_doi 10.1107/S0108768112019520
_journal_volume 68
_journal_year 2012
_chemical_compound_source 'synthesis as described'
_chemical_formula_moiety '3(O4 P), Cl, 5(Ca)'
_chemical_formula_sum 'Ca5 Cl O12 P3'
_chemical_formula_weight 520.76
_chemical_name_common chlorapatite
_chemical_name_systematic
;
chlorapatite
;
_space_group_IT_number 176
_symmetry_cell_setting trigonal
_symmetry_Int_Tables_number 176
_symmetry_space_group_name_Hall '-P 6c'
_symmetry_space_group_name_H-M 'P 63/m'
_atom_sites_solution_primary direct
_atom_sites_solution_secondary difmap
_audit_conform_dict_location ftp://ftp.iucr.org/pub/cif_core.dic
_audit_conform_dict_name cif_core.dic
_audit_conform_dict_version 2.3
_audit_creation_date 2010-02-08T14:19:52-00:00
_audit_creation_method 'WinGX routine CIF_UPDATE'
_cell_angle_alpha 90
_cell_angle_beta 90
_cell_angle_gamma 120
_cell_formula_units_Z 2
_cell_length_a 9.6452(2)
_cell_length_b 9.6452(2)
_cell_length_c 6.7636(2)
_cell_measurement_reflns_used 1653
_cell_measurement_temperature 293(2)
_cell_measurement_theta_max 51.55
_cell_measurement_theta_min 11.48
_cell_measurement_wavelength 0.71073
_cell_volume 544.92(2)
_computing_cell_refinement 'APPEX2 (BRUKER AXS, 2005)'
_computing_data_collection 'APPEX2 (BRUKER AXS, 2005)'
_computing_data_reduction 'APPEX2 (BRUKER AXS, 2005)'
_computing_molecular_graphics 'Ortep-3 for Windows (Farrugia, 1997)'
_computing_publication_material 'WinGX publication routines (Farrugia, 1999)'
_computing_structure_refinement 'SHELXL-97 (Sheldrick, 1997)'
_computing_structure_solution 'SIR2004 (Giacovazzo et al, 2004)'
_diffrn_ambient_temperature 293(2)
_diffrn_measured_fraction_theta_full 0.995
_diffrn_measured_fraction_theta_max 0.995
_diffrn_measurement_device 'four-circle diffractometer'
_diffrn_measurement_device_type 'BRUKER APPEX-II CCD'
_diffrn_measurement_method 'omega and phi scans'
_diffrn_radiation_monochromator graphite
_diffrn_radiation_probe x-ray
_diffrn_radiation_source 'fine-focus sealed tube'
_diffrn_radiation_type MoK\a
_diffrn_radiation_wavelength 0.7107
_diffrn_reflns_av_R_equivalents 0.0606
_diffrn_reflns_av_unetI/netI 0.0212
_diffrn_reflns_limit_h_max 0
_diffrn_reflns_limit_h_min -12
_diffrn_reflns_limit_k_max 12
_diffrn_reflns_limit_k_min 0
_diffrn_reflns_limit_l_max 8
_diffrn_reflns_limit_l_min 0
_diffrn_reflns_number 12306
_diffrn_reflns_theta_full 26.37
_diffrn_reflns_theta_max 26.37
_diffrn_reflns_theta_min 2.44
_exptl_absorpt_coefficient_mu 3.211
_exptl_absorpt_correction_T_max 1
_exptl_absorpt_correction_T_min 0.802
_exptl_absorpt_correction_type multi-scan
_exptl_absorpt_process_details 'BRUKER SADABS'
_exptl_crystal_colour colourless
_exptl_crystal_density_diffrn 3.174
_exptl_crystal_density_method 'not measured'
_exptl_crystal_description Needle
_exptl_crystal_F_000 516
_exptl_crystal_size_max 0.30
_exptl_crystal_size_mid 0.03
_exptl_crystal_size_min 0.02
_refine_diff_density_max 0.559
_refine_diff_density_min -0.524
_refine_diff_density_rms 0.101
_refine_ls_extinction_method none
_refine_ls_goodness_of_fit_ref 1.077
_refine_ls_hydrogen_treatment noref
_refine_ls_matrix_type full
_refine_ls_number_parameters 40
_refine_ls_number_reflns 403
_refine_ls_number_restraints 0
_refine_ls_restrained_S_all 1.077
_refine_ls_R_factor_all 0.0313
_refine_ls_R_factor_gt 0.0224
_refine_ls_shift/su_max 0
_refine_ls_shift/su_mean 0
_refine_ls_structure_factor_coef Fsqd
_refine_ls_weighting_details 'calc w=1/[\s^2^(Fo^2^)+(0.0294P)^2^+0.4891P] where P=(Fo^2^+2Fc^2^)/3'
_refine_ls_weighting_scheme calc
_refine_ls_wR_factor_gt 0.0525
_refine_ls_wR_factor_ref 0.0561
_reflns_number_gt 345
_reflns_number_total 403
_reflns_threshold_expression >2\s(I)
_cod_data_source_file zb5021.cif
_cod_data_source_block h_room_needle
_cod_database_code 2105261

loop_
_symmetry_equiv_pos_as_xyz
'x, y, z'
'-x, -y, z+1/2'
'-y, x-y, z'
'-x+y, -x, z'
'x-y, x, z+1/2'
'y, -x+y, z+1/2'
'-x, -y, -z'
'x, y, -z-1/2'
'y, -x+y, -z'
'x-y, x, -z'
'-x+y, -x, -z-1/2'
'-y, x-y, -z-1/2'

loop_
_atom_site_label
_atom_site_type_symbol
_atom_site_fract_x
_atom_site_fract_y
_atom_site_fract_z
_atom_site_U_iso_or_equiv
_atom_site_adp_type
_atom_site_occupancy
_atom_site_symmetry_multiplicity
_atom_site_calc_flag
_atom_site_refinement_flags
Ca1 Ca 0.00429(9) 0.74406(8) 0.25 0.0093(2) Uani 1 2 d S
Ca2 Ca 0.3333 0.6667 -0.00352(13) 0.0092(2) Uani 1 3 d S
P1 P 0.37486(11) 0.96745(10) 0.25 0.0057(2) Uani 1 2 d S
O2 O -0.3433(3) 0.5079(3) 0.25 0.0122(6) Uani 1 2 d S
O3 O -0.0865(2) 0.6467(2) -0.0674(3) 0.0170(5) Uani 1 1 d .
O4 O 0.1273(3) 0.5923(3) 0.25 0.0124(6) Uani 1 2 d S
Cl1 Cl 0 1 0.4433(4) 0.0272(9) Uani 0.5 3 d SP

loop_
_atom_site_aniso_label
_atom_site_aniso_U_11
_atom_site_aniso_U_22
_atom_site_aniso_U_33
_atom_site_aniso_U_23
_atom_site_aniso_U_13
_atom_site_aniso_U_12
Ca1 0.0112(4) 0.0110(4) 0.0073(4) 0 0 0.0067(3)
Ca2 0.0115(3) 0.0115(3) 0.0047(5) 0 0 0.00577(16)
P1 0.0055(4) 0.0048(4) 0.0063(5) 0 0 0.0021(3)
O2 0.0182(13) 0.0136(13) 0.0106(14) 0 0 0.0124(11)
O3 0.0131(9) 0.0275(11) 0.0137(10) -0.0128(9) -0.0040(8) 0.0126(8)
O4 0.0106(12) 0.0080(12) 0.0181(15) 0 0 0.0042(11)
Cl1 0.0151(6) 0.0151(6) 0.051(3) 0 0 0.0075(3)

loop_
_atom_type_symbol
_atom_type_description
_atom_type_scat_dispersion_real
_atom_type_scat_dispersion_imag
_atom_type_scat_source
O O 0.0106 0.006 'International Tables Vol C Tables 4.2.6.8 and 6.1.1.4'
P P 0.1023 0.0942 'International Tables Vol C Tables 4.2.6.8 and 6.1.1.4'
Cl Cl 0.1484 0.1585 'International Tables Vol C Tables 4.2.6.8 and 6.1.1.4'
Ca Ca 0.2262 0.3064 'International Tables Vol C Tables 4.2.6.8 and 6.1.1.4'

loop_
_geom_angle_atom_site_label_1
_geom_angle_atom_site_label_2
_geom_angle_atom_site_label_3
_geom_angle
_geom_angle_site_symmetry_1
_geom_angle_site_symmetry_3
O4 Ca1 O3 87.32(6) . .
O4 Ca1 O3 87.32(6) . 8_556
O3 Ca1 O3 134.11(11) . 8_556
O4 Ca1 O3 75.19(7) . 5_665
O3 Ca1 O3 139.36(8) . 5_665
O3 Ca1 O3 82.20(4) 8_556 5_665
O4 Ca1 O3 75.19(7) . 10_665
O3 Ca1 O3 82.20(4) . 10_665
O3 Ca1 O3 139.36(8) 8_556 10_665
O3 Ca1 O3 58.11(9) 5_665 10_665
O4 Ca1 Cl1 142.90(6) . .
O3 Ca1 Cl1 127.89(7) . .
O3 Ca1 Cl1 75.99(7) 8_556 .
O3 Ca1 Cl1 69.93(5) 5_665 .
O3 Ca1 Cl1 96.23(6) 10_665 .
O4 Ca1 Cl1 142.90(6) . 8_556
O3 Ca1 Cl1 75.99(7) . 8_556
O3 Ca1 Cl1 127.89(7) 8_556 8_556
O3 Ca1 Cl1 96.23(6) 5_665 8_556
O3 Ca1 Cl1 69.93(5) 10_665 8_556
Cl1 Ca1 Cl1 55.41(10) . 8_556
O4 Ca1 O2 104.83(8) . .
O3 Ca1 O2 68.77(5) . .
O3 Ca1 O2 68.77(5) 8_556 .
O3 Ca1 O2 150.87(4) 5_665 .
O3 Ca1 O2 150.87(4) 10_665 .
Cl1 Ca1 O2 99.62(5) . .
Cl1 Ca1 O2 99.62(5) 8_556 .
O4 Ca1 P1 70.23(7) . .
O3 Ca1 P1 110.39(5) . .
O3 Ca1 P1 110.39(5) 8_556 .
O3 Ca1 P1 29.17(4) 5_665 .
O3 Ca1 P1 29.17(4) 10_665 .
Cl1 Ca1 P1 84.74(2) . .
Cl1 Ca1 P1 84.74(2) 8_556 .
O2 Ca1 P1 175.06(5) . .
O4 Ca1 Cl1 133.80(4) . 7_576
O3 Ca1 Cl1 138.67(6) . 7_576
O3 Ca1 Cl1 64.65(6) 8_556 7_576
O3 Ca1 Cl1 65.63(5) 5_665 7_576
O3 Ca1 Cl1 102.07(5) 10_665 7_576
Cl1 Ca1 Cl1 12.10(9) . 7_576
Cl1 Ca1 Cl1 67.509(19) 8_556 7_576
O2 Ca1 Cl1 98.34(4) . 7_576
P1 Ca1 Cl1 85.44(2) . 7_576
O4 Ca1 Cl1 133.80(4) . 2_574
O3 Ca1 Cl1 64.65(6) . 2_574
O3 Ca1 Cl1 138.67(6) 8_556 2_574
O3 Ca1 Cl1 102.07(5) 5_665 2_574
O3 Ca1 Cl1 65.63(5) 10_665 2_574
Cl1 Ca1 Cl1 67.509(19) . 2_574
Cl1 Ca1 Cl1 12.10(9) 8_556 2_574
O2 Ca1 Cl1 98.34(4) . 2_574
P1 Ca1 Cl1 85.44(2) . 2_574
Cl1 Ca1 Cl1 79.60(8) 7_576 2_574
O4 Ca1 P1 22.55(6) . 3_665
O3 Ca1 P1 78.95(5) . 3_665
O3 Ca1 P1 78.95(5) 8_556 3_665
O3 Ca1 P1 94.85(5) 5_665 3_665
O3 Ca1 P1 94.85(5) 10_665 3_665
Cl1 Ca1 P1 152.13(5) . 3_665
Cl1 Ca1 P1 152.13(5) 8_556 3_665
O2 Ca1 P1 82.28(5) . 3_665
P1 Ca1 P1 92.78(3) . 3_665
Cl1 Ca1 P1 140.09(4) 7_576 3_665
Cl1 Ca1 P1 140.09(4) 2_574 3_665
O2 Ca2 O2 77.25(7) 10_665 9
O2 Ca2 O2 77.25(7) 10_665 7_565
O2 Ca2 O2 77.25(7) 9 7_565
O2 Ca2 O4 126.28(8) 10_665 4_565
O2 Ca2 O4 89.88(6) 9 4_565
O2 Ca2 O4 150.32(8) 7_565 4_565
O2 Ca2 O4 89.88(6) 10_665 .
O2 Ca2 O4 150.32(8) 9 .
O2 Ca2 O4 126.28(8) 7_565 .
O4 Ca2 O4 76.24(7) 4_565 .
O2 Ca2 O4 150.32(8) 10_665 3_665
O2 Ca2 O4 126.28(8) 9 3_665
O2 Ca2 O4 89.88(6) 7_565 3_665
O4 Ca2 O4 76.24(7) 4_565 3_665
O4 Ca2 O4 76.24(7) . 3_665
O2 Ca2 O3 70.91(7) 10_665 10_665
O2 Ca2 O3 82.12(7) 9 10_665
O2 Ca2 O3 145.13(7) 7_565 10_665
O4 Ca2 O3 55.62(7) 4_565 10_665
O4 Ca2 O3 68.36(7) . 10_665
O4 Ca2 O3 124.96(7) 3_665 10_665
O2 Ca2 O3 82.12(7) 10_665 7_565
O2 Ca2 O3 145.13(7) 9 7_565
O2 Ca2 O3 70.91(7) 7_565 7_565
O4 Ca2 O3 124.96(7) 4_565 7_565
O4 Ca2 O3 55.62(7) . 7_565
O4 Ca2 O3 68.36(7) 3_665 7_565
O3 Ca2 O3 117.13(3) 10_665 7_565
O2 Ca2 O3 145.13(7) 10_665 9
O2 Ca2 O3 70.91(7) 9 9
O2 Ca2 O3 82.12(7) 7_565 9
O4 Ca2 O3 68.36(7) 4_565 9
O4 Ca2 O3 124.96(7) . 9
O4 Ca2 O3 55.62(7) 3_665 9
O3 Ca2 O3 117.13(3) 10_665 9
O3 Ca2 O3 117.13(3) 7_565 9
O2 Ca2 P1 99.29(6) 10_665 .
O2 Ca2 P1 88.66(5) 9 .
O2 Ca2 P1 165.91(6) 7_565 .
O4 Ca2 P1 27.57(6) 4_565 .
O4 Ca2 P1 66.89(6) . .
O4 Ca2 P1 99.08(5) 3_665 .
O3 Ca2 P1 28.38(4) 10_665 .
O3 Ca2 P1 122.51(5) 7_565 .
O3 Ca2 P1 93.93(4) 9 .
O2 Ca2 P1 88.66(5) 10_665 3_665
O2 Ca2 P1 165.91(6) 9 3_665
O2 Ca2 P1 99.29(6) 7_565 3_665
O4 Ca2 P1 99.08(5) 4_565 3_665
O4 Ca2 P1 27.57(6) . 3_665
O4 Ca2 P1 66.89(6) 3_665 3_665
O3 Ca2 P1 93.93(4) 10_665 3_665
O3 Ca2 P1 28.38(4) 7_565 3_665
O3 Ca2 P1 122.51(5) 9 3_665
P1 Ca2 P1 94.25(2) . 3_665
O2 Ca2 P1 165.91(6) 10_665 4_565
O2 Ca2 P1 99.29(6) 9 4_565
O2 Ca2 P1 88.66(5) 7_565 4_565
O4 Ca2 P1 66.89(6) 4_565 4_565
O4 Ca2 P1 99.08(5) . 4_565
O4 Ca2 P1 27.57(6) 3_665 4_565
O3 Ca2 P1 122.51(5) 10_665 4_565
O3 Ca2 P1 93.93(4) 7_565 4_565
O3 Ca2 P1 28.38(4) 9 4_565
P1 Ca2 P1 94.25(2) . 4_565
P1 Ca2 P1 94.25(2) 3_665 4_565
O3 P1 O3 107.65(16) 10_665 5_665
O3 P1 O2 112.07(9) 10_665 3_675
O3 P1 O2 112.07(9) 5_665 3_675
O3 P1 O4 106.75(10) 10_665 4_565
O3 P1 O4 106.75(10) 5_665 4_565
O2 P1 O4 111.24(14) 3_675 4_565
O3 P1 Ca1 54.12(8) 10_665 .
O3 P1 Ca1 54.12(8) 5_665 .
O2 P1 Ca1 136.37(11) 3_675 .
O4 P1 Ca1 112.39(10) 4_565 .
O3 P1 Ca2 60.45(8) 10_665 .
O3 P1 Ca2 111.53(8) 5_665 .
O2 P1 Ca2 135.68(7) 3_675 .
O4 P1 Ca2 47.12(7) 4_565 .
Ca1 P1 Ca2 78.11(2) . .
O3 P1 Ca2 111.53(8) 10_665 8_556
O3 P1 Ca2 60.45(8) 5_665 8_556
O2 P1 Ca2 135.68(7) 3_675 8_556
O4 P1 Ca2 47.12(7) 4_565 8_556
Ca1 P1 Ca2 78.11(2) . 8_556
Ca2 P1 Ca2 64.40(3) . 8_556
O3 P1 Ca1 122.06(9) 10_665 4_565
O3 P1 Ca1 122.06(9) 5_665 4_565
O2 P1 Ca1 76.41(10) 3_675 4_565
Ca1 P1 Ca1 147.22(3) . 4_565
Ca2 P1 Ca1 74.27(2) . 4_565
Ca2 P1 Ca1 74.27(2) 8_556 4_565
O3 P1 Ca1 80.43(8) 10_665 3_675
O3 P1 Ca1 80.43(8) 5_665 3_675
O2 P1 Ca1 55.90(10) 3_675 3_675
O4 P1 Ca1 167.14(10) 4_565 3_675
Ca1 P1 Ca1 80.47(3) . 3_675
Ca2 P1 Ca1 140.83(2) . 3_675
Ca2 P1 Ca1 140.83(2) 8_556 3_675
Ca1 P1 Ca1 132.31(3) 4_565 3_675
P1 O2 Ca2 133.38(6) 4_465 7_565
P1 O2 Ca2 133.38(6) 4_465 2_565
Ca2 O2 Ca2 87.76(9) 7_565 2_565
P1 O2 Ca1 98.69(12) 4_465 .
Ca2 O2 Ca1 96.44(7) 7_565 .
Ca2 O2 Ca1 96.44(7) 2_565 .
P1 O3 Ca1 139.23(11) 9_455 .
P1 O3 Ca1 96.71(10) 9_455 9_455
Ca1 O3 Ca1 118.91(8) . 9_455
P1 O3 Ca2 91.17(9) 9_455 7_565
Ca1 O3 Ca2 102.85(8) . 7_565
Ca1 O3 Ca2 96.58(6) 9_455 7_565
P1 O4 Ca1 122.62(14) 3_665 .
P1 O4 Ca2 105.31(9) 3_665 8_556
Ca1 O4 Ca2 114.55(7) . 8_556
P1 O4 Ca2 105.31(9) 3_665 .
Ca1 O4 Ca2 114.55(7) . .
Ca2 O4 Ca2 89.07(9) 8_556 .
Cl1 Cl1 Ca1 117.71(5) 7_576 3_675
Cl1 Cl1 Ca1 117.71(5) 7_576 .
Ca1 Cl1 Ca1 100.12(6) 3_675 .
Cl1 Cl1 Ca1 117.71(5) 7_576 4_465
Ca1 Cl1 Ca1 100.12(6) 3_675 4_465
Ca1 Cl1 Ca1 100.12(6) . 4_465
Cl1 Cl1 Ca1 50.20(4) 7_576 7_576
Ca1 Cl1 Ca1 87.567(16) 3_675 7_576
Ca1 Cl1 Ca1 167.90(9) . 7_576
Ca1 Cl1 Ca1 87.567(16) 4_465 7_576
Cl1 Cl1 Ca1 50.20(4) 7_576 10_666
Ca1 Cl1 Ca1 87.567(16) 3_675 10_666
Ca1 Cl1 Ca1 87.567(16) . 10_666
Ca1 Cl1 Ca1 167.90(9) 4_465 10_666
Ca1 Cl1 Ca1 83.42(6) 7_576 10_666
Cl1 Cl1 Ca1 50.20(4) 7_576 9_456
Ca1 Cl1 Ca1 167.90(9) 3_675 9_456
Ca1 Cl1 Ca1 87.567(16) . 9_456
Ca1 Cl1 Ca1 87.567(16) 4_465 9_456
Ca1 Cl1 Ca1 83.42(6) 7_576 9_456
Ca1 Cl1 Ca1 83.42(6) 10_666 9_456

loop_
_geom_bond_atom_site_label_1
_geom_bond_atom_site_label_2
_geom_bond_distance
_geom_bond_site_symmetry_2
Ca1 O4 2.300(3) .
Ca1 O3 2.331(2) .
Ca1 O3 2.331(2) 8_556
Ca1 O3 2.543(2) 5_665
Ca1 O3 2.543(2) 10_665
Ca1 Cl1 2.8120(14) .
Ca1 Cl1 2.8120(14) 8_556
Ca1 O2 2.965(3) .
Ca1 P1 3.1172(11) .
Ca1 Cl1 3.2405(18) 7_576
Ca1 Cl1 3.2405(18) 2_574
Ca1 P1 3.3915(11) 3_665
Ca2 O2 2.4052(18) 10_665
Ca2 O2 2.4052(18) 9
Ca2 O2 2.4052(18) 7_565
Ca2 O4 2.4449(18) 4_565
Ca2 O4 2.4449(18) .
Ca2 O4 2.4449(18) 3_665
Ca2 O3 2.800(2) 10_665
Ca2 O3 2.800(2) 7_565
Ca2 O3 2.800(2) 9
Ca2 P1 3.2179(8) .
Ca2 P1 3.2179(8) 3_665
Ca2 P1 3.2179(8) 4_565
P1 O3 1.5300(19) 10_665
P1 O3 1.5300(19) 5_665
P1 O2 1.536(3) 3_675
P1 O4 1.544(3) 4_565
P1 Ca2 3.2179(8) 8_556
P1 Ca1 3.3915(11) 4_565
O2 P1 1.536(3) 4_465
O2 Ca2 2.4052(18) 7_565
O2 Ca2 2.4052(18) 2_565
O3 P1 1.5300(19) 9_455
O3 Ca1 2.543(2) 9_455
O3 Ca2 2.800(2) 7_565
O4 P1 1.544(3) 3_665
O4 Ca2 2.4449(18) 8_556
Cl1 Cl1 0.767(5) 7_576
Cl1 Ca1 2.8120(14) 3_675
Cl1 Ca1 2.8120(14) 4_465
Cl1 Ca1 3.2405(18) 7_576
Cl1 Ca1 3.2405(18) 10_666
Cl1 Ca1 3.2405(18) 9_456

loop_
_geom_torsion_atom_site_label_1
_geom_torsion_atom_site_label_2
_geom_torsion_atom_site_label_3
_geom_torsion_atom_site_label_4
_geom_torsion
_geom_torsion_site_symmetry_1
_geom_torsion_site_symmetry_4
O4 Ca1 P1 O3 94.97(9) . 10_665
O3 Ca1 P1 O3 15.73(8) . 10_665
O3 Ca1 P1 O3 174.22(13) 8_556 10_665
O3 Ca1 P1 O3 -170.05(19) 5_665 10_665
Cl1 Ca1 P1 O3 -112.86(11) . 10_665
Cl1 Ca1 P1 O3 -57.19(11) 8_556 10_665
Cl1 Ca1 P1 O3 -124.98(10) 7_576 10_665
Cl1 Ca1 P1 O3 -45.07(10) 2_574 10_665
P1 Ca1 P1 O3 94.97(9) 3_665 10_665
O4 Ca1 P1 O3 -94.97(9) . 5_665
O3 Ca1 P1 O3 -174.22(13) . 5_665
O3 Ca1 P1 O3 -15.73(8) 8_556 5_665
O3 Ca1 P1 O3 170.05(19) 10_665 5_665
Cl1 Ca1 P1 O3 57.19(11) . 5_665
Cl1 Ca1 P1 O3 112.86(11) 8_556 5_665
Cl1 Ca1 P1 O3 45.07(10) 7_576 5_665
Cl1 Ca1 P1 O3 124.98(10) 2_574 5_665
P1 Ca1 P1 O3 -94.97(9) 3_665 5_665
O4 Ca1 P1 O2 180 . 3_675
O3 Ca1 P1 O2 100.76(6) . 3_675
O3 Ca1 P1 O2 -100.76(6) 8_556 3_675
O3 Ca1 P1 O2 -85.03(9) 5_665 3_675
O3 Ca1 P1 O2 85.03(9) 10_665 3_675
Cl1 Ca1 P1 O2 -27.83(5) . 3_675
Cl1 Ca1 P1 O2 27.83(5) 8_556 3_675
Cl1 Ca1 P1 O2 -39.95(4) 7_576 3_675
Cl1 Ca1 P1 O2 39.95(4) 2_574 3_675
P1 Ca1 P1 O2 180 3_665 3_675
O4 Ca1 P1 O4 0 . 4_565
O3 Ca1 P1 O4 -79.24(6) . 4_565
O3 Ca1 P1 O4 79.24(6) 8_556 4_565
O3 Ca1 P1 O4 94.97(9) 5_665 4_565
O3 Ca1 P1 O4 -94.97(9) 10_665 4_565
Cl1 Ca1 P1 O4 152.17(5) . 4_565
Cl1 Ca1 P1 O4 -152.17(5) 8_556 4_565
Cl1 Ca1 P1 O4 140.05(4) 7_576 4_565
Cl1 Ca1 P1 O4 -140.05(4) 2_574 4_565
P1 Ca1 P1 O4 0 3_665 4_565
O4 Ca1 P1 Ca2 32.994(15) . .
O3 Ca1 P1 Ca2 -46.25(6) . .
O3 Ca1 P1 Ca2 112.24(6) 8_556 .
O3 Ca1 P1 Ca2 127.97(10) 5_665 .
O3 Ca1 P1 Ca2 -61.98(9) 10_665 .
Cl1 Ca1 P1 Ca2 -174.84(5) . .
Cl1 Ca1 P1 Ca2 -119.17(5) 8_556 .
Cl1 Ca1 P1 Ca2 173.04(4) 7_576 .
Cl1 Ca1 P1 Ca2 -107.05(4) 2_574 .
P1 Ca1 P1 Ca2 32.994(15) 3_665 .
O4 Ca1 P1 Ca2 -32.994(15) . 8_556
O3 Ca1 P1 Ca2 -112.24(6) . 8_556
O3 Ca1 P1 Ca2 46.25(6) 8_556 8_556
O3 Ca1 P1 Ca2 61.98(9) 5_665 8_556
O3 Ca1 P1 Ca2 -127.97(10) 10_665 8_556
Cl1 Ca1 P1 Ca2 119.17(5) . 8_556
Cl1 Ca1 P1 Ca2 174.84(5) 8_556 8_556
Cl1 Ca1 P1 Ca2 107.05(4) 7_576 8_556
Cl1 Ca1 P1 Ca2 -173.04(4) 2_574 8_556
P1 Ca1 P1 Ca2 -32.994(15) 3_665 8_556
O4 Ca1 P1 Ca1 0 . 4_565
O3 Ca1 P1 Ca1 -79.24(6) . 4_565
O3 Ca1 P1 Ca1 79.24(6) 8_556 4_565
O3 Ca1 P1 Ca1 94.97(9) 5_665 4_565
O3 Ca1 P1 Ca1 -94.97(9) 10_665 4_565
Cl1 Ca1 P1 Ca1 152.17(5) . 4_565
Cl1 Ca1 P1 Ca1 -152.17(5) 8_556 4_565
Cl1 Ca1 P1 Ca1 140.05(4) 7_576 4_565
Cl1 Ca1 P1 Ca1 -140.05(4) 2_574 4_565
P1 Ca1 P1 Ca1 0 3_665 4_565
O4 Ca1 P1 Ca1 180 . 3_675
O3 Ca1 P1 Ca1 100.76(6) . 3_675
O3 Ca1 P1 Ca1 -100.76(6) 8_556 3_675
O3 Ca1 P1 Ca1 -85.03(9) 5_665 3_675
O3 Ca1 P1 Ca1 85.03(9) 10_665 3_675
Cl1 Ca1 P1 Ca1 -27.83(5) . 3_675
Cl1 Ca1 P1 Ca1 27.83(5) 8_556 3_675
Cl1 Ca1 P1 Ca1 -39.95(4) 7_576 3_675
Cl1 Ca1 P1 Ca1 39.95(4) 2_574 3_675
P1 Ca1 P1 Ca1 180 3_665 3_675
O2 Ca2 P1 O3 -1.06(10) 10_665 10_665
O2 Ca2 P1 O3 75.80(10) 9 10_665
O2 Ca2 P1 O3 73.5(3) 7_565 10_665
O4 Ca2 P1 O3 168.09(13) 4_565 10_665
O4 Ca2 P1 O3 -86.92(10) . 10_665
O4 Ca2 P1 O3 -157.65(10) 3_665 10_665
O3 Ca2 P1 O3 -87.59(5) 7_565 10_665
O3 Ca2 P1 O3 146.56(10) 9 10_665
P1 Ca2 P1 O3 -90.40(9) 3_665 10_665
P1 Ca2 P1 O3 175.01(9) 4_565 10_665
O2 Ca2 P1 O3 97.62(10) 10_665 5_665
O2 Ca2 P1 O3 174.47(11) 9 5_665
O2 Ca2 P1 O3 172.2(3) 7_565 5_665
O4 Ca2 P1 O3 -93.23(13) 4_565 5_665
O4 Ca2 P1 O3 11.76(10) . 5_665
O4 Ca2 P1 O3 -58.97(11) 3_665 5_665
O3 Ca2 P1 O3 98.68(17) 10_665 5_665
O3 Ca2 P1 O3 11.09(13) 7_565 5_665
O3 Ca2 P1 O3 -114.76(10) 9 5_665
P1 Ca2 P1 O3 8.28(9) 3_665 5_665
P1 Ca2 P1 O3 -86.31(9) 4_565 5_665
O2 Ca2 P1 O2 -93.22(15) 10_665 3_675
O2 Ca2 P1 O2 -16.36(17) 9 3_675
O2 Ca2 P1 O2 -18.7(2) 7_565 3_675
O4 Ca2 P1 O2 75.93(15) 4_565 3_675
O4 Ca2 P1 O2 -179.08(13) . 3_675
O4 Ca2 P1 O2 110.19(13) 3_665 3_675
O3 Ca2 P1 O2 -92.16(14) 10_665 3_675
O3 Ca2 P1 O2 -179.75(12) 7_565 3_675
O3 Ca2 P1 O2 54.40(13) 9 3_675
P1 Ca2 P1 O2 177.44(12) 3_665 3_675
P1 Ca2 P1 O2 82.85(12) 4_565 3_675
O2 Ca2 P1 O4 -169.15(11) 10_665 4_565
O2 Ca2 P1 O4 -92.29(11) 9 4_565
O2 Ca2 P1 O4 -94.6(3) 7_565 4_565
O4 Ca2 P1 O4 104.99(14) . 4_565
O4 Ca2 P1 O4 34.26(11) 3_665 4_565
O3 Ca2 P1 O4 -168.09(13) 10_665 4_565
O3 Ca2 P1 O4 104.32(11) 7_565 4_565
O3 Ca2 P1 O4 -21.53(10) 9 4_565
P1 Ca2 P1 O4 101.51(9) 3_665 4_565
P1 Ca2 P1 O4 6.92(9) 4_565 4_565
O2 Ca2 P1 Ca1 54.25(5) 10_665 .
O2 Ca2 P1 Ca1 131.10(6) 9 .
O2 Ca2 P1 Ca1 128.8(2) 7_565 .
O4 Ca2 P1 Ca1 -136.60(9) 4_565 .
O4 Ca2 P1 Ca1 -31.61(5) . .
O4 Ca2 P1 Ca1 -102.34(6) 3_665 .
O3 Ca2 P1 Ca1 55.31(9) 10_665 .
O3 Ca2 P1 Ca1 -32.28(5) 7_565 .
O3 Ca2 P1 Ca1 -158.13(4) 9 .
P1 Ca2 P1 Ca1 -35.088(18) 3_665 .
P1 Ca2 P1 Ca1 -129.677(17) 4_565 .
O2 Ca2 P1 Ca2 136.63(5) 10_665 8_556
O2 Ca2 P1 Ca2 -146.51(6) 9 8_556
O2 Ca2 P1 Ca2 -148.8(2) 7_565 8_556
O4 Ca2 P1 Ca2 -54.22(9) 4_565 8_556
O4 Ca2 P1 Ca2 50.77(5) . 8_556
O4 Ca2 P1 Ca2 -19.95(6) 3_665 8_556
O3 Ca2 P1 Ca2 137.69(9) 10_665 8_556
O3 Ca2 P1 Ca2 50.10(5) 7_565 8_556
O3 Ca2 P1 Ca2 -75.75(4) 9 8_556
P1 Ca2 P1 Ca2 47.294(12) 3_665 8_556
P1 Ca2 P1 Ca2 -47.294(12) 4_565 8_556
O2 Ca2 P1 Ca1 -143.58(5) 10_665 4_565
O2 Ca2 P1 Ca1 -66.73(6) 9 4_565
O2 Ca2 P1 Ca1 -69.0(2) 7_565 4_565
O4 Ca2 P1 Ca1 25.56(9) 4_565 4_565
O4 Ca2 P1 Ca1 130.55(5) . 4_565
O4 Ca2 P1 Ca1 59.83(6) 3_665 4_565
O3 Ca2 P1 Ca1 -142.53(9) 10_665 4_565
O3 Ca2 P1 Ca1 129.88(5) 7_565 4_565
O3 Ca2 P1 Ca1 4.03(4) 9 4_565
P1 Ca2 P1 Ca1 127.077(18) 3_665 4_565
P1 Ca2 P1 Ca1 32.488(17) 4_565 4_565
O2 Ca2 P1 Ca1 -4.00(7) 10_665 3_675
O2 Ca2 P1 Ca1 72.86(7) 9 3_675
O2 Ca2 P1 Ca1 70.5(2) 7_565 3_675
O4 Ca2 P1 Ca1 165.15(11) 4_565 3_675
O4 Ca2 P1 Ca1 -89.86(7) . 3_675
O4 Ca2 P1 Ca1 -160.58(7) 3_665 3_675
O3 Ca2 P1 Ca1 -2.94(9) 10_665 3_675
O3 Ca2 P1 Ca1 -90.53(7) 7_565 3_675
O3 Ca2 P1 Ca1 143.62(6) 9 3_675
P1 Ca2 P1 Ca1 -93.33(5) 3_665 3_675
P1 Ca2 P1 Ca1 172.08(5) 4_565 3_675
O4 Ca1 O2 P1 180 . 4_465
O3 Ca1 O2 P1 -98.91(6) . 4_465
O3 Ca1 O2 P1 98.91(6) 8_556 4_465
O3 Ca1 O2 P1 93.89(13) 5_665 4_465
O3 Ca1 O2 P1 -93.89(13) 10_665 4_465
Cl1 Ca1 O2 P1 28.14(5) . 4_465
Cl1 Ca1 O2 P1 -28.14(5) 8_556 4_465
Cl1 Ca1 O2 P1 40.31(4) 7_576 4_465
Cl1 Ca1 O2 P1 -40.31(4) 2_574 4_465
O4 Ca1 O2 Ca2 -44.23(5) . 7_565
O3 Ca1 O2 Ca2 36.86(6) . 7_565
O3 Ca1 O2 Ca2 -125.32(9) 8_556 7_565
O3 Ca1 O2 Ca2 -130.34(11) 5_665 7_565
O3 Ca1 O2 Ca2 41.88(16) 10_665 7_565
Cl1 Ca1 O2 Ca2 163.91(7) . 7_565
Cl1 Ca1 O2 Ca2 107.63(7) 8_556 7_565
Cl1 Ca1 O2 Ca2 176.09(6) 7_576 7_565
Cl1 Ca1 O2 Ca2 95.46(6) 2_574 7_565
O4 Ca1 O2 Ca2 44.23(5) . 2_565
O3 Ca1 O2 Ca2 125.32(9) . 2_565
O3 Ca1 O2 Ca2 -36.86(6) 8_556 2_565
O3 Ca1 O2 Ca2 -41.88(16) 5_665 2_565
O3 Ca1 O2 Ca2 130.34(11) 10_665 2_565
Cl1 Ca1 O2 Ca2 -107.63(7) . 2_565
Cl1 Ca1 O2 Ca2 -163.91(7) 8_556 2_565
Cl1 Ca1 O2 Ca2 -95.46(6) 7_576 2_565
Cl1 Ca1 O2 Ca2 -176.09(6) 2_574 2_565
P1 Ca1 O2 Ca2 44.23(5) 3_665 2_565
O4 Ca1 O3 P1 -31.9(2) . 9_455
O3 Ca1 O3 P1 -115.54(17) 8_556 9_455
O3 Ca1 O3 P1 31.5(3) 5_665 9_455
O3 Ca1 O3 P1 43.5(2) 10_665 9_455
Cl1 Ca1 O3 P1 135.37(16) . 9_455
Cl1 Ca1 O3 P1 114.70(19) 8_556 9_455
O2 Ca1 O3 P1 -138.9(2) . 9_455
P1 Ca1 O3 P1 35.9(2) . 9_455
Cl1 Ca1 O3 P1 142.96(15) 7_576 9_455
Cl1 Ca1 O3 P1 110.2(2) 2_574 9_455
P1 Ca1 O3 P1 -53.00(18) 3_665 9_455
O4 Ca1 O3 Ca1 -179.55(10) . 9_455
O3 Ca1 O3 Ca1 96.80(14) 8_556 9_455
O3 Ca1 O3 Ca1 -116.13(6) 5_665 9_455
O3 Ca1 O3 Ca1 -104.14(5) 10_665 9_455
Cl1 Ca1 O3 Ca1 -12.29(13) . 9_455
Cl1 Ca1 O3 Ca1 -32.97(8) 8_556 9_455
O2 Ca1 O3 Ca1 73.40(9) . 9_455
P1 Ca1 O3 Ca1 -111.80(7) . 9_455
Cl1 Ca1 O3 Ca1 -4.70(15) 7_576 9_455
Cl1 Ca1 O3 Ca1 -37.47(7) 2_574 9_455
P1 Ca1 O3 Ca1 159.34(9) 3_665 9_455
O4 Ca1 O3 Ca2 75.36(7) . 7_565
O3 Ca1 O3 Ca2 -8.28(16) 8_556 7_565
O3 Ca1 O3 Ca2 138.79(11) 5_665 7_565
O3 Ca1 O3 Ca2 150.78(6) 10_665 7_565
Cl1 Ca1 O3 Ca2 -117.38(7) . 7_565
Cl1 Ca1 O3 Ca2 -138.05(6) 8_556 7_565
O2 Ca1 O3 Ca2 -31.68(6) . 7_565
P1 Ca1 O3 Ca2 143.11(4) . 7_565
Cl1 Ca1 O3 Ca2 -109.79(8) 7_576 7_565
Cl1 Ca1 O3 Ca2 -142.55(7) 2_574 7_565
P1 Ca1 O3 Ca2 54.25(5) 3_665 7_565
O3 Ca1 O4 P1 -67.21(5) . 3_665
O3 Ca1 O4 P1 67.21(5) 8_556 3_665
O3 Ca1 O4 P1 149.85(5) 5_665 3_665
O3 Ca1 O4 P1 -149.85(5) 10_665 3_665
Cl1 Ca1 O4 P1 129.57(9) . 3_665
Cl1 Ca1 O4 P1 -129.57(9) 8_556 3_665
O2 Ca1 O4 P1 0 . 3_665
P1 Ca1 O4 P1 180 . 3_665
Cl1 Ca1 O4 P1 117.51(7) 7_576 3_665
Cl1 Ca1 O4 P1 -117.51(7) 2_574 3_665
O3 Ca1 O4 Ca2 163.24(9) . 8_556
O3 Ca1 O4 Ca2 -62.35(9) 8_556 8_556
O3 Ca1 O4 Ca2 20.29(8) 5_665 8_556
O3 Ca1 O4 Ca2 80.60(9) 10_665 8_556
Cl1 Ca1 O4 Ca2 0.01(15) . 8_556
Cl1 Ca1 O4 Ca2 100.88(7) 8_556 8_556
O2 Ca1 O4 Ca2 -129.55(7) . 8_556
P1 Ca1 O4 Ca2 50.45(7) . 8_556
Cl1 Ca1 O4 Ca2 -12.04(13) 7_576 8_556
Cl1 Ca1 O4 Ca2 112.94(5) 2_574 8_556
P1 Ca1 O4 Ca2 -129.55(7) 3_665 8_556
O3 Ca1 O4 Ca2 62.35(9) . .
O3 Ca1 O4 Ca2 -163.24(9) 8_556 .
O3 Ca1 O4 Ca2 -80.60(9) 5_665 .
O3 Ca1 O4 Ca2 -20.29(8) 10_665 .
Cl1 Ca1 O4 Ca2 -100.88(7) . .
Cl1 Ca1 O4 Ca2 -0.01(15) 8_556 .
O2 Ca1 O4 Ca2 129.55(7) . .
P1 Ca1 O4 Ca2 -50.45(7) . .
Cl1 Ca1 O4 Ca2 -112.94(5) 7_576 .
Cl1 Ca1 O4 Ca2 12.04(13) 2_574 .
P1 Ca1 O4 Ca2 129.55(7) 3_665 .
O2 Ca2 O4 P1 87.35(10) 10_665 3_665
O2 Ca2 O4 P1 150.65(12) 9 3_665
O2 Ca2 O4 P1 13.33(13) 7_565 3_665
O4 Ca2 O4 P1 -145.08(10) 4_565 3_665
O4 Ca2 O4 P1 -66.16(13) 3_665 3_665
O3 Ca2 O4 P1 156.80(11) 10_665 3_665
O3 Ca2 O4 P1 6.83(7) 7_565 3_665
O3 Ca2 O4 P1 -94.47(10) 9 3_665
P1 Ca2 O4 P1 -172.49(10) . 3_665
P1 Ca2 O4 P1 -81.72(8) 4_565 3_665
O2 Ca2 O4 Ca1 -50.33(10) 10_665 .
O2 Ca2 O4 Ca1 12.97(18) 9 .
O2 Ca2 O4 Ca1 -124.35(9) 7_565 .
O4 Ca2 O4 Ca1 77.24(13) 4_565 .
O4 Ca2 O4 Ca1 156.16(10) 3_665 .
O3 Ca2 O4 Ca1 19.13(7) 10_665 .
O3 Ca2 O4 Ca1 -130.85(10) 7_565 .
O3 Ca2 O4 Ca1 127.86(7) 9 .
P1 Ca2 O4 Ca1 49.84(7) . .
P1 Ca2 O4 Ca1 -137.68(14) 3_665 .
P1 Ca2 O4 Ca1 140.60(7) 4_565 .
O2 Ca2 O4 Ca2 -167.03(8) 10_665 8_556
O2 Ca2 O4 Ca2 -103.73(13) 9 8_556
O2 Ca2 O4 Ca2 118.95(8) 7_565 8_556
O3 Ca2 O4 Ca2 -97.57(7) 10_665 8_556
O3 Ca2 O4 Ca2 112.45(9) 7_565 8_556
O3 Ca2 O4 Ca2 11.16(11) 9 8_556
P1 Ca2 O4 Ca2 -66.87(5) . 8_556
P1 Ca2 O4 Ca2 105.62(11) 3_665 8_556
P1 Ca2 O4 Ca2 23.90(6) 4_565 8_556
O4 Ca1 Cl1 Cl1 -46.01(10) . 7_576
O3 Ca1 Cl1 Cl1 155.41(7) . 7_576
O3 Ca1 Cl1 Cl1 19.78(5) 8_556 7_576
O3 Ca1 Cl1 Cl1 -66.91(5) 5_665 7_576
O3 Ca1 Cl1 Cl1 -119.63(4) 10_665 7_576
Cl1 Ca1 Cl1 Cl1 180.000(2) 8_556 7_576
O2 Ca1 Cl1 Cl1 84.89(3) . 7_576
P1 Ca1 Cl1 Cl1 -92.773(12) . 7_576
Cl1 Ca1 Cl1 Cl1 180.000(2) 2_574 7_576
P1 Ca1 Cl1 Cl1 -6.79(7) 3_665 7_576
O4 Ca1 Cl1 Ca1 82.83(13) . 3_675
O3 Ca1 Cl1 Ca1 -75.74(7) . 3_675
O3 Ca1 Cl1 Ca1 148.63(7) 8_556 3_675
O3 Ca1 Cl1 Ca1 61.93(6) 5_665 3_675
O3 Ca1 Cl1 Ca1 9.21(7) 10_665 3_675
Cl1 Ca1 Cl1 Ca1 -51.15(5) 8_556 3_675
O2 Ca1 Cl1 Ca1 -146.26(5) . 3_675
P1 Ca1 Cl1 Ca1 36.07(4) . 3_675
Cl1 Ca1 Cl1 Ca1 128.85(5) 7_576 3_675
Cl1 Ca1 Cl1 Ca1 -51.15(5) 2_574 3_675
P1 Ca1 Cl1 Ca1 122.06(9) 3_665 3_675
O4 Ca1 Cl1 Ca1 -174.86(9) . 4_465
O3 Ca1 Cl1 Ca1 26.57(9) . 4_465
O3 Ca1 Cl1 Ca1 -109.06(7) 8_556 4_465
O3 Ca1 Cl1 Ca1 164.24(8) 5_665 4_465
O3 Ca1 Cl1 Ca1 111.52(6) 10_665 4_465
Cl1 Ca1 Cl1 Ca1 51.15(5) 8_556 4_465
O2 Ca1 Cl1 Ca1 -43.95(6) . 4_465
P1 Ca1 Cl1 Ca1 138.38(5) . 4_465
Cl1 Ca1 Cl1 Ca1 -128.85(5) 7_576 4_465
Cl1 Ca1 Cl1 Ca1 51.15(5) 2_574 4_465
P1 Ca1 Cl1 Ca1 -135.63(8) 3_665 4_465
O4 Ca1 Cl1 Ca1 -46.01(10) . 7_576
O3 Ca1 Cl1 Ca1 155.41(7) . 7_576
O3 Ca1 Cl1 Ca1 19.78(5) 8_556 7_576
O3 Ca1 Cl1 Ca1 -66.91(5) 5_665 7_576
O3 Ca1 Cl1 Ca1 -119.63(4) 10_665 7_576
Cl1 Ca1 Cl1 Ca1 180.000(2) 8_556 7_576
O2 Ca1 Cl1 Ca1 84.89(3) . 7_576
P1 Ca1 Cl1 Ca1 -92.773(12) . 7_576
Cl1 Ca1 Cl1 Ca1 0 7_576 7_576
Cl1 Ca1 Cl1 Ca1 180.000(2) 2_574 7_576
P1 Ca1 Cl1 Ca1 -6.79(7) 3_665 7_576
O4 Ca1 Cl1 Ca1 -4.26(12) . 10_666
O3 Ca1 Cl1 Ca1 -162.83(7) . 10_666
O3 Ca1 Cl1 Ca1 61.54(6) 8_556 10_666
O3 Ca1 Cl1 Ca1 -25.16(5) 5_665 10_666
O3 Ca1 Cl1 Ca1 -77.88(5) 10_665 10_666
Cl1 Ca1 Cl1 Ca1 -138.25(3) 8_556 10_666
O2 Ca1 Cl1 Ca1 126.65(3) . 10_666
P1 Ca1 Cl1 Ca1 -51.02(2) . 10_666
Cl1 Ca1 Cl1 Ca1 41.75(3) 7_576 10_666
Cl1 Ca1 Cl1 Ca1 -138.25(3) 2_574 10_666
P1 Ca1 Cl1 Ca1 34.96(8) 3_665 10_666
O4 Ca1 Cl1 Ca1 -87.76(9) . 9_456
O3 Ca1 Cl1 Ca1 113.66(8) . 9_456
O3 Ca1 Cl1 Ca1 -21.97(5) 8_556 9_456
O3 Ca1 Cl1 Ca1 -108.67(6) 5_665 9_456
O3 Ca1 Cl1 Ca1 -161.39(5) 10_665 9_456
Cl1 Ca1 Cl1 Ca1 138.25(3) 8_556 9_456
O2 Ca1 Cl1 Ca1 43.14(4) . 9_456
P1 Ca1 Cl1 Ca1 -134.53(4) . 9_456
Cl1 Ca1 Cl1 Ca1 -41.75(3) 7_576 9_456
Cl1 Ca1 Cl1 Ca1 138.25(3) 2_574 9_456
P1 Ca1 Cl1 Ca1 -48.54(7) 3_665 9_456
